data_7104906
loop_
_publ_author_name
'Ohkoshi, Shin-ichi'
'Arimoto, Yoichi'
'Hozumi, Toshiya'
'Seino, Hidetake'
'Mizobe, Yasushi'
'Hashimoto, Kazuhito'

_publ_section_title
;
 Two-dimensional metamagnet composed of cyano-bridged Cu^II^--WV bimetallic
 assembly
;
_journal_coden_ASTM CHCOFS
_journal_issue 22
_journal_name_full
;
 Chemical Communications (Cambridge, United Kingdom)
;
_journal_page_first 2772
_journal_page_last 2773
_journal_paper_doi 10.1039/b310456g
_journal_year 2003
_chemical_formula_moiety
;
[{Cu(L)2(H2O)}2{Cu(L)2(H2O)2}{W(CN)8}2]_(L=3-cyanopyridine)
;
_chemical_formula_sum 'C52 H32 Cu3 N28 O4 W2'
_chemical_formula_weight 1671.34
_space_group_IT_number 2
_symmetry_cell_setting triclinic
_symmetry_Int_Tables_number 2
_symmetry_space_group_name_Hall '-P 1'
_symmetry_space_group_name_H-M 'P -1'
_cell_angle_alpha 78.73(2)
_cell_angle_beta 86.69(2)
_cell_angle_gamma 86.98(1)
_cell_formula_units_Z 1
_cell_length_a 10.103(1)
_cell_length_b 12.361(2)
_cell_length_c 12.700(4)
_cell_measurement_reflns_used 25
_cell_measurement_temperature 298.1
_cell_measurement_theta_max 17.8
_cell_measurement_theta_min 15.1
_cell_volume 1551.3(6)
_computing_cell_refinement WinAFC
_computing_data_collection WinAFC
_computing_data_reduction CrystalStructure
_computing_publication_material 'CrystalStructure Ver. 3.00'
_computing_structure_refinement CRYSTALS
_computing_structure_solution SHELXS97
_diffrn_measured_fraction_theta_full 0.9976
_diffrn_measured_fraction_theta_max 0.9976
_diffrn_measurement_device_type 'Rigaku AFC7R'
_diffrn_measurement_method \w-2\q
_diffrn_radiation_type 'Mo K\a'
_diffrn_radiation_wavelength 0.7107
_diffrn_reflns_av_R_equivalents 0.020
_diffrn_reflns_limit_h_max 13
_diffrn_reflns_limit_h_min -13
_diffrn_reflns_limit_k_max 16
_diffrn_reflns_limit_k_min -15
_diffrn_reflns_limit_l_max 16
_diffrn_reflns_limit_l_min 0
_diffrn_reflns_number 7452
_diffrn_reflns_theta_full 27.51
_diffrn_reflns_theta_max 27.51
_diffrn_standards_decay_% -9.74
_diffrn_standards_interval_count 150
_diffrn_standards_number 3
_exptl_absorpt_coefficient_mu 4.777
_exptl_absorpt_correction_T_max 0.488
_exptl_absorpt_correction_T_min 0.229
_exptl_absorpt_correction_type
;
\y scans (North,Phillips & Matthews, 1968)
;
_exptl_absorpt_process_details '(North, Phillips & Mathews, 1968)'
_exptl_crystal_colour green
_exptl_crystal_density_diffrn 1.789
_exptl_crystal_density_method 'not measured'
_exptl_crystal_description prismatic
_exptl_crystal_F_000 807.00
_exptl_crystal_size_max 0.40
_exptl_crystal_size_mid 0.40
_exptl_crystal_size_min 0.15
_refine_diff_density_max 1.85
_refine_diff_density_min -2.70
_refine_ls_extinction_coef 108.3(8)
_refine_ls_extinction_method 'Larson (1970) Crystallographic Computing eq. 22'
_refine_ls_goodness_of_fit_ref 1.013
_refine_ls_number_parameters 464
_refine_ls_number_reflns 6504
_refine_ls_R_factor_gt 0.0300
_refine_ls_shift/su_max 0.0040
_refine_ls_structure_factor_coef Fsqd
_refine_ls_weighting_details 'w = 1/[0.0012Fo^2^ + 1.0000\s^2^(Fo) + 0.0000]/(4Fo^2^)'
_refine_ls_weighting_scheme calc
_refine_ls_wR_factor_ref 0.0840
_reflns_number_gt 6504
_reflns_number_total 7131
_reflns_threshold_expression F^2^>2.0\s(F^2^)
_cod_data_source_file b310456g.txt
_cod_data_source_block '[{Cu(L)2(H2O)}2{Cu(L)2(H2O)2}{W(CN)8}2]_(L=3-cyanopyridine)'
_cod_original_sg_symbol_H-M 'P -1       '
_cod_original_formula_sum 'C52 H32 Cu3 N28 O4 W2 '
_cod_database_code 7104906

loop_
_symmetry_equiv_pos_as_xyz
x,y,z
-x,-y,-z

loop_
_atom_site_label
_atom_site_type_symbol
_atom_site_fract_x
_atom_site_fract_y
_atom_site_fract_z
_atom_site_U_iso_or_equiv
_atom_site_adp_type
_atom_site_occupancy
_atom_site_symmetry_multiplicity
_atom_site_calc_flag
_atom_site_refinement_flags
_atom_site_disorder_assembly
_atom_site_disorder_group
W1 W 0.25943(1) 0.21532(1) 0.30609(1) 0.01801(5) Uani 1.00 1 d . . .
Cu1 Cu 0.5000 0.5000 0.0000 0.0265(2) Uani 1.00 1 d . . .
Cu2 Cu 0.76790(4) 0.11065(4) 0.34695(4) 0.0217(1) Uani 1.00 1 d . . .
O1 O 0.6602(4) 0.3486(3) -0.0037(4) 0.050(1) Uani 1.00 1 d . . .
O2 O 0.7804(5) 0.3074(4) 0.2252(4) 0.063(1) Uani 1.00 1 d . . .
N1 N 0.4100(4) 0.4000(3) 0.1209(3) 0.0332(9) Uani 1.00 1 d . . .
N2 N 0.5756(3) 0.1444(3) 0.3393(3) 0.0296(9) Uani 1.00 1 d . . .
N3 N -0.0342(3) 0.1058(3) 0.3413(3) 0.0253(8) Uani 1.00 1 d . . .
N4 N 0.2481(4) 0.0573(3) 0.5478(3) 0.0324(9) Uani 1.00 1 d . . .
N5 N 0.3276(5) -0.0311(4) 0.2477(4) 0.052(1) Uani 1.00 1 d . . .
N6 N 0.1315(5) 0.2324(5) 0.0699(4) 0.058(1) Uani 1.00 1 d . . .
N7 N 0.0258(5) 0.4073(4) 0.3204(6) 0.074(2) Uani 1.00 1 d . . .
N8 N 0.3799(5) 0.3814(4) 0.4481(4) 0.052(1) Uani 1.00 1 d . . .
N9 N 0.6170(3) 0.5497(3) 0.1069(3) 0.0291(9) Uani 1.00 1 d . . .
N10 N 1.0788(5) 0.6111(5) 0.1054(5) 0.068(2) Uani 1.00 1 d . . .
N11 N 0.7748(3) 0.1959(3) 0.4691(3) 0.0290(9) Uani 1.00 1 d . . .
N12 N 1.0360(6) 0.1571(5) 0.7762(4) 0.066(2) Uani 1.00 1 d . . .
N13 N 0.7666(3) 0.0585(3) 0.2057(3) 0.0267(8) Uani 1.00 1 d . . .
N14 N 0.5089(6) -0.1831(5) 0.0576(6) 0.073(2) Uani 1.00 1 d . . .
C1 C 0.3605(4) 0.3373(3) 0.1871(3) 0.0268(9) Uani 1.00 1 d . . .
C2 C 0.4664(4) 0.1696(3) 0.3278(3) 0.0245(9) Uani 1.00 1 d . . .
C3 C 0.0701(4) 0.1388(3) 0.3312(3) 0.0227(9) Uani 1.00 1 d . . .
C4 C 0.2521(4) 0.1169(3) 0.4664(3) 0.0262(9) Uani 1.00 1 d . . .
C5 C 0.3024(4) 0.0552(4) 0.2663(4) 0.031(1) Uani 1.00 1 d . . .
C6 C 0.1767(5) 0.2274(4) 0.1511(4) 0.036(1) Uani 1.00 1 d . . .
C7 C 0.1084(4) 0.3439(4) 0.3146(5) 0.040(1) Uani 1.00 1 d . . .
C8 C 0.3362(4) 0.3246(3) 0.4001(4) 0.030(1) Uani 1.00 1 d . . .
C9 C 0.7462(4) 0.5646(4) 0.0837(4) 0.031(1) Uani 1.00 1 d . . .
C10 C 0.8293(5) 0.5906(4) 0.1564(4) 0.037(1) Uani 1.00 1 d . . .
C11 C 0.7784(6) 0.6040(5) 0.2571(4) 0.047(1) Uani 1.00 1 d . . .
C12 C 0.6452(5) 0.5900(5) 0.2805(4) 0.048(1) Uani 1.00 1 d . . .
C13 C 0.5680(5) 0.5634(4) 0.2035(4) 0.038(1) Uani 1.00 1 d . . .
C14 C 0.9690(5) 0.6028(5) 0.1275(5) 0.048(1) Uani 1.00 1 d . . .
C15 C 0.8577(4) 0.1641(4) 0.5479(4) 0.031(1) Uani 1.00 1 d . . .
C16 C 0.8740(5) 0.2269(4) 0.6255(4) 0.038(1) Uani 1.00 1 d . . .
C17 C 0.8047(6) 0.3264(5) 0.6206(5) 0.055(2) Uani 1.00 1 d . . .
C18 C 0.7182(6) 0.3590(5) 0.5392(6) 0.059(2) Uani 1.00 1 d . . .
C19 C 0.7048(5) 0.2919(4) 0.4656(4) 0.042(1) Uani 1.00 1 d . . .
C20 C 0.9653(6) 0.1862(5) 0.7097(4) 0.047(1) Uani 1.00 1 d . . .
C21 C 0.6806(4) -0.0156(4) 0.1898(4) 0.035(1) Uani 1.00 1 d . . .
C22 C 0.6771(5) -0.0447(4) 0.0900(4) 0.040(1) Uani 1.00 1 d . . .
C23 C 0.7638(6) 0.0011(5) 0.0065(4) 0.053(2) Uani 1.00 1 d . . .
C24 C 0.8504(6) 0.0742(5) 0.0254(4) 0.048(1) Uani 1.00 1 d . . .
C25 C 0.8514(5) 0.1005(4) 0.1250(4) 0.036(1) Uani 1.00 1 d . . .
C26 C 0.5827(6) -0.1226(5) 0.0743(5) 0.053(2) Uani 1.00 1 d . . .
H1 H 0.768(5) 0.553(5) 0.017(5) 0.04(1) Uiso 1.00 1 d . . .
H2 H 0.849(7) 0.614(6) 0.311(6) 0.07(2) Uiso 1.00 1 d . . .
H3 H 0.610(7) 0.592(7) 0.355(6) 0.08(2) Uiso 1.00 1 d . . .
H4 H 0.474(5) 0.554(4) 0.220(4) 0.04(1) Uiso 1.00 1 d . . .
H5 H 0.906(5) 0.093(4) 0.551(4) 0.03(1) Uiso 1.00 1 d . . .
H6 H 0.826(6) 0.376(5) 0.673(5) 0.06(2) Uiso 1.00 1 d . . .
H7 H 0.665(6) 0.429(6) 0.532(5) 0.07(2) Uiso 1.00 1 d . . .
H8 H 0.646(5) 0.304(4) 0.422(4) 0.03(1) Uiso 1.00 1 d . . .
H9 H 0.618(5) -0.046(4) 0.242(4) 0.03(1) Uiso 1.00 1 d . . .
H10 H 0.772(5) -0.020(5) -0.062(5) 0.05(2) Uiso 1.00 1 d . . .
H11 H 0.907(7) 0.100(6) -0.023(6) 0.07(2) Uiso 1.00 1 d . . .
H12 H 0.919(5) 0.148(5) 0.142(5) 0.05(2) Uiso 1.00 1 d . . .
H13 H 0.615(7) 0.298(5) -0.040(6) 0.08(2) Uiso 1.00 1 d . . .
H14 H 0.723(7) 0.348(8) -0.067(5) 0.11(3) Uiso 1.00 1 d . . .
H15 H 0.735(7) 0.314(6) 0.155(3) 0.08(2) Uiso 1.00 1 d . . .
H16 H 0.8750 0.3262 0.2082 0.0764 Uiso 0.50 1 c P . .
H17 H 0.7350 0.3635 0.2645 0.0764 Uiso 0.50 1 c P . .

loop_
_atom_site_aniso_label
_atom_site_aniso_U_11
_atom_site_aniso_U_22
_atom_site_aniso_U_33
_atom_site_aniso_U_12
_atom_site_aniso_U_13
_atom_site_aniso_U_23
W1 0.01402(9) 0.0205(1) 0.0180(1) -0.00329(5) 0.00011(5) 0.00052(6)
Cu1 0.0245(3) 0.0306(4) 0.0219(3) -0.0127(3) -0.0005(3) 0.0036(3)
Cu2 0.0148(2) 0.0271(2) 0.0242(2) -0.0019(2) -0.0015(2) -0.0065(2)
O1 0.043(2) 0.042(2) 0.069(3) -0.008(2) 0.008(2) -0.021(2)
O2 0.069(3) 0.050(2) 0.068(3) -0.009(2) -0.007(2) -0.001(2)
N1 0.030(2) 0.037(2) 0.031(2) -0.013(1) -0.005(1) 0.001(1)
N2 0.021(2) 0.034(2) 0.034(2) -0.001(1) -0.002(1) -0.009(1)
N3 0.017(1) 0.032(2) 0.026(2) -0.004(1) -0.001(1) -0.004(1)
N4 0.035(2) 0.032(2) 0.027(2) -0.007(1) -0.004(1) 0.004(1)
N5 0.055(3) 0.043(2) 0.065(3) -0.002(2) -0.003(2) -0.030(2)
N6 0.064(3) 0.075(3) 0.032(2) -0.036(3) -0.018(2) 0.012(2)
N7 0.045(3) 0.049(3) 0.122(5) 0.015(2) 0.001(3) -0.007(3)
N8 0.060(3) 0.042(2) 0.062(3) 0.002(2) -0.013(2) -0.027(2)
N9 0.027(2) 0.034(2) 0.026(2) -0.007(1) -0.002(1) -0.003(1)
N10 0.031(2) 0.089(4) 0.081(4) -0.013(2) -0.007(2) -0.009(3)
N11 0.027(2) 0.029(2) 0.033(2) 0.002(1) -0.006(1) -0.010(1)
N12 0.078(4) 0.076(4) 0.049(3) 0.015(3) -0.028(3) -0.022(3)
N13 0.023(2) 0.030(2) 0.028(2) -0.003(1) -0.002(1) -0.007(1)
N14 0.069(3) 0.060(3) 0.106(5) -0.002(3) -0.030(3) -0.044(3)
C1 0.023(2) 0.031(2) 0.025(2) -0.008(1) -0.004(1) 0.001(2)
C2 0.017(2) 0.032(2) 0.025(2) -0.003(1) -0.000(1) -0.006(1)
C3 0.021(2) 0.023(2) 0.021(2) 0.000(1) 0.001(1) 0.001(1)
C4 0.022(2) 0.030(2) 0.026(2) -0.005(1) -0.004(1) -0.004(2)
C5 0.024(2) 0.037(2) 0.034(2) -0.002(2) -0.003(2) -0.012(2)
C6 0.036(2) 0.044(3) 0.027(2) -0.018(2) -0.004(2) 0.003(2)
C7 0.031(2) 0.024(2) 0.064(3) 0.007(2) -0.003(2) -0.007(2)
C8 0.033(2) 0.026(2) 0.033(2) 0.001(2) -0.004(2) -0.008(2)
C9 0.029(2) 0.032(2) 0.029(2) -0.005(2) -0.001(2) -0.002(2)
C10 0.032(2) 0.041(2) 0.039(2) -0.011(2) -0.005(2) -0.004(2)
C11 0.047(3) 0.057(3) 0.039(3) -0.011(2) -0.009(2) -0.013(2)
C12 0.047(3) 0.067(4) 0.033(2) -0.013(2) 0.001(2) -0.018(2)
C13 0.033(2) 0.045(3) 0.036(2) -0.008(2) 0.001(2) -0.008(2)
C14 0.035(3) 0.056(3) 0.052(3) -0.013(2) -0.010(2) 0.002(2)
C15 0.031(2) 0.032(2) 0.031(2) 0.000(2) -0.002(2) -0.009(2)
C16 0.042(2) 0.041(2) 0.035(2) -0.003(2) -0.006(2) -0.014(2)
C17 0.068(4) 0.049(3) 0.057(3) 0.011(3) -0.021(3) -0.031(3)
C18 0.065(4) 0.047(3) 0.074(4) 0.024(3) -0.025(3) -0.033(3)
C19 0.039(2) 0.042(3) 0.048(3) 0.011(2) -0.016(2) -0.019(2)
C20 0.055(3) 0.050(3) 0.040(3) 0.004(2) -0.011(2) -0.020(2)
C21 0.028(2) 0.036(2) 0.041(3) -0.002(2) -0.007(2) -0.011(2)
C22 0.041(2) 0.037(2) 0.047(3) 0.004(2) -0.015(2) -0.017(2)
C23 0.069(4) 0.063(4) 0.031(3) 0.007(3) -0.010(2) -0.021(2)
C24 0.053(3) 0.063(4) 0.028(2) -0.002(3) 0.006(2) -0.009(2)
C25 0.034(2) 0.043(2) 0.030(2) -0.005(2) 0.004(2) -0.004(2)
C26 0.059(3) 0.045(3) 0.065(4) 0.005(2) -0.021(3) -0.033(3)

loop_
_atom_type_symbol
_atom_type_description
_atom_type_scat_dispersion_real
_atom_type_scat_dispersion_imag
_atom_type_scat_source
C C 0.006 0.003
;
International Tables for Crystallography
(1992, Vol. C, Tables 4.2.6.8 and 6.1.1.4)
;
H H 0.000 0.000
;
International Tables for Crystallography
(1992, Vol. C, Table 6.1.1.4)
;
N N 0.011 0.006
;
International Tables for Crystallography
(1992, Vol. C, Tables 4.2.6.8 and 6.1.1.4)
;
O O 0.017 0.010
;
International Tables for Crystallography
(1992, Vol. C, Tables 4.2.6.8 and 6.1.1.4)
;
Cu Cu 0.284 1.430
;
International Tables for Crystallography
(1992, Vol. C, Tables 4.2.6.8 and 6.1.1.4)
;
W W -1.018 7.231
;
International Tables for Crystallography
(1992, Vol. C, Tables 4.2.6.8 and 6.1.1.4)
;

loop_
_geom_angle_atom_site_label_1
_geom_angle_site_symmetry_1
_geom_angle_atom_site_label_2
_geom_angle_site_symmetry_2
_geom_angle_atom_site_label_3
_geom_angle_site_symmetry_3
_geom_angle
_geom_angle_publ_flag
C1 . W1 . C2 . 76.57(15) yes
C1 . W1 . C3 . 138.58(14) yes
C2 . W1 . C3 . 138.81(14) yes
C1 . W1 . C4 . 148.17(14) yes
C2 . W1 . C4 . 78.64(15) yes
C3 . W1 . C4 . 72.64(14) yes
C1 . W1 . C5 . 108.53(16) yes
C2 . W1 . C5 . 70.47(15) yes
C3 . W1 . C5 . 76.39(15) yes
C4 . W1 . C5 . 81.18(16) yes
C1 . W1 . C6 . 69.72(15) yes
C2 . W1 . C6 . 120.44(17) yes
C3 . W1 . C6 . 72.12(15) yes
C4 . W1 . C6 . 141.39(15) yes
C5 . W1 . C6 . 75.70(18) yes
C1 . W1 . C7 . 85.82(17) yes
C2 . W1 . C7 . 144.25(17) yes
C3 . W1 . C7 . 72.46(16) yes
C4 . W1 . C7 . 103.43(18) yes
C5 . W1 . C7 . 145.26(17) yes
C1 . W1 . C8 . 76.26(16) yes
C2 . W1 . C8 . 72.44(15) yes
C3 . W1 . C8 . 126.92(15) yes
C4 . W1 . C8 . 77.46(16) yes
C5 . W1 . C8 . 140.04(15) yes
C6 . W1 . C7 . 80.4(2) yes
C6 . W1 . C8 . 138.06(17) yes
C7 . W1 . C8 . 73.26(17) yes
O1 . Cu1 . N1 . 85.80(15) yes
O1 . Cu1 . N9 . 87.02(14) yes
N1 . Cu1 . N9 . 89.53(14) yes
N2 . Cu2 . N11 . 90.28(14) yes
N2 . Cu2 . N13 . 89.10(14) yes
N11 . Cu2 . N13 . 167.64(15) yes
Cu1 . O1 . H13 . 103.7(4) no
Cu1 . O1 . H14 . 120.9(4) no
H13 . O1 . H14 . 80.1(6) no
H15 . O2 . H16 . 108.4(4) no
H15 . O2 . H17 . 107.3(4) no
H16 . O2 . H17 . 109.1 no
Cu1 . N1 . C1 . 175.8(4) yes
Cu2 . N2 . C2 . 174.8(4) yes
Cu1 . N9 . C9 . 120.8(3) yes
Cu1 . N9 . C13 . 121.1(3) yes
C9 . N9 . C13 . 118.0(4) yes
Cu2 . N11 . C15 . 121.2(3) yes
Cu2 . N11 . C19 . 120.3(3) yes
C15 . N11 . C19 . 118.2(4) yes
Cu2 . N13 . C21 . 121.7(3) yes
Cu2 . N13 . C25 . 119.3(3) yes
C21 . N13 . C25 . 119.0(4) yes
W1 . C1 . N1 . 176.6(4) yes
W1 . C2 . N2 . 179.4(4) yes
W1 . C3 . N3 . 174.9(3) yes
W1 . C4 . N4 . 174.4(4) yes
W1 . C5 . N5 . 178.0(4) yes
W1 . C6 . N6 . 178.8(4) yes
W1 . C7 . N7 . 176.9(5) yes
W1 . C8 . N8 . 178.1(4) yes
N9 . C9 . C10 . 122.3(4) yes
N9 . C9 . H1 . 110.3(3) no
C10 . C9 . H1 . 127.4(3) no
C9 . C10 . C11 . 119.7(4) yes
C9 . C10 . C14 . 119.7(5) yes
C11 . C10 . C14 . 120.6(5) yes
C10 . C11 . C12 . 118.0(5) yes
C10 . C11 . H2 . 115.4(4) no
C12 . C11 . H2 . 126.1(4) no
C11 . C12 . C13 . 119.0(5) yes
C11 . C12 . H3 . 118.3(4) no
C13 . C12 . H3 . 122.4(4) no
N9 . C13 . C12 . 123.0(4) yes
N9 . C13 . H4 . 117.7(3) no
C12 . C13 . H4 . 119.3(3) no
N10 . C14 . C10 . 179.2(6) yes
N11 . C15 . C16 . 122.2(4) yes
N11 . C15 . H5 . 117.2(3) no
C16 . C15 . H5 . 120.7(3) no
C15 . C16 . C17 . 119.7(4) yes
C15 . C16 . C20 . 119.0(4) yes
C17 . C16 . C20 . 121.3(4) yes
C16 . C17 . C18 . 118.0(5) yes
C16 . C17 . H6 . 118.6(4) no
C18 . C17 . H6 . 123.2(4) no
C17 . C18 . C19 . 119.4(5) yes
C17 . C18 . H7 . 122.1(4) no
C19 . C18 . H7 . 118.5(4) no
N11 . C19 . C18 . 122.4(5) yes
N11 . C19 . H8 . 115.1(3) no
C18 . C19 . H8 . 122.0(3) no
N12 . C20 . C16 . 178.2(6) yes
N13 . C21 . C22 . 120.2(5) yes
N13 . C21 . H9 . 123.1(3) no
C22 . C21 . H9 . 116.5(3) no
C21 . C22 . C23 . 120.1(5) yes
C21 . C22 . C26 . 119.3(5) yes
C23 . C22 . C26 . 120.6(5) yes
C22 . C23 . C24 . 118.3(5) yes
C22 . C23 . H10 . 124.0(3) no
C24 . C23 . H10 . 117.4(3) no
C23 . C24 . C25 . 120.0(5) yes
C23 . C24 . H11 . 119.7(4) no
C25 . C24 . H11 . 120.2(4) no
N13 . C25 . C24 . 122.4(5) yes
N13 . C25 . H12 . 116.7(3) no
C24 . C25 . H12 . 120.8(3) no
N14 . C26 . C22 . 177.3(7) yes

loop_
_geom_bond_atom_site_label_1
_geom_bond_site_symmetry_1
_geom_bond_atom_site_label_2
_geom_bond_site_symmetry_2
_geom_bond_distance
_geom_bond_publ_flag
W1 . C1 . 2.166(4) yes
W1 . C2 . 2.156(4) yes
W1 . C3 . 2.158(4) yes
W1 . C4 . 2.157(4) yes
W1 . C5 . 2.153(4) yes
W1 . C6 . 2.158(4) yes
W1 . C7 . 2.159(4) yes
W1 . C8 . 2.167(4) yes
Cu1 . O1 . 2.415(4) yes
Cu1 . N1 . 1.982(4) yes
Cu1 . N9 . 2.051(3) yes
Cu2 . N2 . 1.969(3) yes
Cu2 . N11 . 2.044(4) yes
Cu2 . N13 . 2.021(3) yes
O1 . H13 . 0.99(7) no
O1 . H14 . 0.99(6) no
O2 . H15 . 1.02(5) no
O2 . H16 . 0.997 no
O2 . H17 . 1.008 no
N1 . C1 . 1.138(5) yes
N2 . C2 . 1.140(5) yes
N3 . C3 . 1.142(5) yes
N4 . C4 . 1.146(5) yes
N5 . C5 . 1.149(6) yes
N6 . C6 . 1.141(6) yes
N7 . C7 . 1.123(6) yes
N8 . C8 . 1.136(6) yes
N9 . C9 . 1.336(5) yes
N9 . C13 . 1.335(6) yes
N10 . C14 . 1.133(7) yes
N11 . C15 . 1.329(5) yes
N11 . C19 . 1.344(6) yes
N12 . C20 . 1.130(7) yes
N13 . C21 . 1.346(5) yes
N13 . C25 . 1.338(5) yes
N14 . C26 . 1.140(7) yes
C9 . C10 . 1.376(6) yes
C9 . H1 . 0.89(6) no
C10 . C11 . 1.387(7) yes
C10 . C14 . 1.447(7) yes
C11 . C12 . 1.374(7) yes
C11 . H2 . 1.05(8) no
C12 . C13 . 1.383(7) yes
C12 . H3 . 0.99(8) no
C13 . H4 . 0.96(5) no
C15 . C16 . 1.389(6) yes
C15 . H5 . 0.98(5) no
C16 . C17 . 1.375(7) yes
C16 . C20 . 1.450(7) yes
C17 . C18 . 1.378(8) yes
C17 . H6 . 1.03(7) no
C18 . C19 . 1.381(7) yes
C18 . H7 . 0.99(7) no
C19 . H8 . 0.82(4) no
C21 . C22 . 1.387(7) yes
C21 . H9 . 0.93(4) no
C22 . C23 . 1.387(8) yes
C22 . C26 . 1.439(7) yes
C23 . C24 . 1.352(9) yes
C23 . H10 . 0.96(6) no
C24 . C25 . 1.368(7) yes
C24 . H11 . 0.85(6) no
C25 . H12 . 0.98(6) no

loop_
_geom_contact_atom_site_label_1
_geom_contact_site_symmetry_1
_geom_contact_atom_site_label_2
_geom_contact_site_symmetry_2
_geom_contact_distance
_geom_contact_publ_flag
Cu1 . O1 2_665 2.415(4) yes
Cu1 . N1 2_665 1.982(4) yes
Cu1 . N9 2_665 2.051(3) yes
Cu1 . C1 2_665 3.118(4) yes
Cu1 . C9 2_665 2.966(4) yes
Cu1 . C13 2_665 2.970(5) yes
Cu2 . N3 1_655 1.994(3) yes
Cu2 . N4 2_656 2.247(3) yes
Cu2 . C3 1_655 3.082(4) yes
Cu2 . C4 2_656 3.312(4) yes
O1 . O2 . 3.153(7) yes
O1 . H15 . 2.1(1) no

loop_
_geom_torsion_atom_site_label_1
_geom_torsion_site_symmetry_1
_geom_torsion_atom_site_label_2
_geom_torsion_site_symmetry_2
_geom_torsion_atom_site_label_3
_geom_torsion_site_symmetry_3
_geom_torsion_atom_site_label_4
_geom_torsion_site_symmetry_4
_geom_torsion
_geom_torsion_publ_flag
C2 . W1 . C1 . N1 . 125.3(1) yes
C3 . W1 . C1 . N1 . -28.7(1) yes
C4 . W1 . C1 . N1 . 165.1(1) yes
C5 . W1 . C1 . N1 . 61.6(1) yes
C6 . W1 . C1 . N1 . -4.8(1) yes
C7 . W1 . C1 . N1 . -86.1(1) yes
C8 . W1 . C1 . N1 . -159.8(1) yes
C1 . W1 . C2 . N2 . -137.9(7) yes
C3 . W1 . C2 . N2 . 15.9(7) yes
C4 . W1 . C2 . N2 . 62.2(7) yes
C5 . W1 . C2 . N2 . -22.4(7) yes
C6 . W1 . C2 . N2 . -81.6(7) yes
C7 . W1 . C2 . N2 . 159.4(7) yes
C8 . W1 . C2 . N2 . 142.5(7) yes
C1 . W1 . C3 . N3 . -38.3(8) yes
C2 . W1 . C3 . N3 . -178.0(7) yes
C4 . W1 . C3 . N3 . 134.1(7) yes
C5 . W1 . C3 . N3 . -141.0(7) yes
C6 . W1 . C3 . N3 . -61.9(8) yes
C7 . W1 . C3 . N3 . 23.4(8) yes
C8 . W1 . C3 . N3 . 75.4(8) yes
C1 . W1 . C4 . N4 . -124.1(7) yes
C2 . W1 . C4 . N4 . -84.7(7) yes
C3 . W1 . C4 . N4 . 65.4(7) yes
C5 . W1 . C4 . N4 . -13.0(7) yes
C6 . W1 . C4 . N4 . 40.5(8) yes
C7 . W1 . C4 . N4 . 131.9(7) yes
C8 . W1 . C4 . N4 . -159.0(7) yes
C1 . W1 . C5 . N5 . 107.8(2) yes
C2 . W1 . C5 . N5 . 40.1(2) yes
C3 . W1 . C5 . N5 . -115.1(2) yes
C4 . W1 . C5 . N5 . -40.9(2) yes
C6 . W1 . C5 . N5 . 170.3(2) yes
C7 . W1 . C5 . N5 . -141.8(2) yes
C8 . W1 . C5 . N5 . 17.3(2) yes
C1 . W1 . C6 . N6 . 177.6(4) yes
C2 . W1 . C6 . N6 . 117.9(4) yes
C3 . W1 . C6 . N6 . -18.8(4) yes
C4 . W1 . C6 . N6 . 6.2(4) yes
C5 . W1 . C6 . N6 . 61.2(4) yes
C7 . W1 . C6 . N6 . -93.3(4) yes
C8 . W1 . C6 . N6 . -144.6(4) yes
C1 . W1 . C7 . N7 . 152.3(2) yes
C2 . W1 . C7 . N7 . -147.7(2) yes
C3 . W1 . C7 . N7 . 8.0(2) yes
C4 . W1 . C7 . N7 . -58.6(2) yes
C5 . W1 . C7 . N7 . 35.3(2) yes
C6 . W1 . C7 . N7 . 82.2(2) yes
C8 . W1 . C7 . N7 . -130.8(2) yes
C1 . W1 . C8 . N8 . -54.1(2) yes
C2 . W1 . C8 . N8 . 26.0(2) yes
C3 . W1 . C8 . N8 . 164.5(2) yes
C4 . W1 . C8 . N8 . 107.8(2) yes
C5 . W1 . C8 . N8 . 48.5(2) yes
C6 . W1 . C8 . N8 . -90.3(2) yes
C7 . W1 . C8 . N8 . -143.8(2) yes
O1 . Cu1 . N1 . C1 . -36.7(9) yes
N9 . Cu1 . N1 . C1 . -123.7(8) yes
O1 . Cu1 . N9 . C9 . 53.1(7) yes
O1 . Cu1 . N9 . C13 . -123.8(6) yes
N1 . Cu1 . N9 . C9 . 139.0(6) yes
N1 . Cu1 . N9 . C13 . -38.0(7) yes
O2 . Cu2 . N2 . C2 . 23.3(7) yes
N11 . Cu2 . N2 . C2 . 106.6(6) yes
N13 . Cu2 . N2 . C2 . -61.0(6) yes
O2 . Cu2 . N11 . C15 . -131.8(6) yes
O2 . Cu2 . N11 . C19 . 41.5(7) yes
N2 . Cu2 . N11 . C15 . 145.7(6) yes
N2 . Cu2 . N11 . C19 . -40.9(7) yes
N13 . Cu2 . N11 . C15 . -127.2(2) yes
N13 . Cu2 . N11 . C19 . 46.1(2) yes
O2 . Cu2 . N13 . C21 . -134.0(6) yes
O2 . Cu2 . N13 . C25 . 44.5(7) yes
N2 . Cu2 . N13 . C21 . -51.4(6) yes
N2 . Cu2 . N13 . C25 . 127.1(6) yes
N11 . Cu2 . N13 . C21 . -138.6(2) yes
N11 . Cu2 . N13 . C25 . 39.9(2) yes
Cu1 . N1 . C1 . W1 . -55.9(8) yes
Cu2 . N2 . C2 . W1 . 127.1(3) yes
Cu1 . N9 . C9 . C10 . -175.5(4) yes
C13 . N9 . C9 . C10 . 2(1) yes
Cu1 . N9 . C13 . C12 . 175.8(5) yes
C9 . N9 . C13 . C12 . -1(1) yes
Cu2 . N11 . C15 . C16 . 173.2(4) yes
C19 . N11 . C15 . C16 . -0(1) yes
Cu2 . N11 . C19 . C18 . -172.1(5) yes
C15 . N11 . C19 . C18 . 1(1) yes
Cu2 . N13 . C21 . C22 . 176.2(4) yes
C25 . N13 . C21 . C22 . -2(1) yes
Cu2 . N13 . C25 . C24 . -175.8(5) yes
C21 . N13 . C25 . C24 . 3(1) yes
N9 . C9 . C10 . C11 . -1.1(9) yes
N9 . C9 . C10 . C14 . 178.4(5) yes
C9 . C10 . C11 . C12 . 0(1) yes
C14 . C10 . C11 . C12 . -179.2(7) yes
C9 . C10 . C14 . N10 . -94.0(5) yes
C11 . C10 . C14 . N10 . 85.4(6) yes
C10 . C11 . C12 . C13 . -0(1) yes
C11 . C12 . C13 . N9 . 1(1) yes
N11 . C15 . C16 . C17 . -1.2(9) yes
N11 . C15 . C16 . C20 . 179.4(5) yes
C15 . C16 . C17 . C18 . 2(1) yes
C20 . C16 . C17 . C18 . -179.1(7) yes
C15 . C16 . C20 . N12 . 173.6(2) yes
C17 . C16 . C20 . N12 . -5.7(3) yes
C16 . C17 . C18 . C19 . -0(1) yes
C17 . C18 . C19 . N11 . -1(1) yes
N13 . C21 . C22 . C23 . 1.2(9) yes
N13 . C21 . C22 . C26 . -178.9(6) yes
C21 . C22 . C23 . C24 . -0(1) yes
C26 . C22 . C23 . C24 . 179.8(7) yes
C21 . C22 . C26 . N14 . 165.0(2) yes
C23 . C22 . C26 . N14 . -15.0(2) yes
C22 . C23 . C24 . C25 . 1(1) yes
C23 . C24 . C25 . N13 . -2(1) yes
